data_1544507
loop_
_publ_author_name
'Kumada, N.'
'Hinata, J.'
'Dong, Q.'
'Yonesaki, Y.'
'Takei, T.'
'Kinomura, N.'

_publ_section_title
;
 Preparation and crystal structure of two types of zirconium phosphates by
 hydrothermal reaction
;
_journal_name_full 'Journal of the Ceramic Society of Japan'
_journal_page_first 412
_journal_page_last 416
_journal_volume 119
_journal_year 2011
_chemical_formula_sum 'H4 N O12 P3 Zr2'
_chemical_name_common (NH4)Zr2(PO4)3
_space_group_IT_number 198
_space_group_name_H-M_alt 'P 21 3'
_symmetry_space_group_name_Hall 'P 2ac 2ab 3'
_symmetry_space_group_name_H-M 'P 21 3'
_cell_angle_alpha 90
_cell_angle_beta 90
_cell_angle_gamma 90
_cell_formula_units_Z 4
_cell_length_a 10.198(1)
_cell_length_b 10.198(1)
_cell_length_c 10.198(1)
_cell_volume 1060.58(18)
_cod_data_source_file ZrPO-7.cif
_cod_data_source_block H4Zr2P3NO12
_cod_original_formula_sum 'H4 Zr2 P3 N O12'
_cod_database_code 1544507

loop_
_space_group_symop_operation_xyz
'x, y, z'
'-x+1/2, -y, z+1/2'
'-x, y+1/2, -z+1/2'
'x+1/2, -y+1/2, -z'
'z, x, y'
'z+1/2, -x+1/2, -y'
'-z+1/2, -x, y+1/2'
'-z, x+1/2, -y+1/2'
'y, z, x'
'-y, z+1/2, -x+1/2'
'y+1/2, -z+1/2, -x'
'-y+1/2, -z, x+1/2'

loop_
_atom_site_label
_atom_site_occupancy
_atom_site_fract_x
_atom_site_fract_y
_atom_site_fract_z
_atom_site_adp_type
_atom_site_B_iso_or_equiv
_atom_site_type_symbol
Zr1 1.0 0.13943(6) 0.86057(6) 0.36057(6) Biso 0.399000 Zr
Zr2 1.0 0.08695(6) 0.41305(6) 0.58695(6) Biso 0.385000 Zr
P 1.0 -0.0427(2) 0.7289(2) 0.6260(2) Biso 0.430000 P
O1 1.0 0.2322(7) 0.9189(7) 0.1858(5) Biso 0.980000 O
O2 1.0 0.0421(5) 0.7952(7) 0.5214(5) Biso 1.050000 O
O3 1.0 0.0026(7) 0.5876(5) 0.6440(7) Biso 1.130000 O
O4 1.0 0.0242(7) 0.3042(5) 0.7472(5) Biso 1.070000 O
N 1.0 -0.2180(10) 0.7180(10) 0.2820(10) Biso 2.300000 N
